data_2205199
loop_
_publ_author_name
'Pinkus, A. G.'
'Klausmeyer, Kevin K.'
'Feazell, Rodney P.'
'Lin, Ellen C. H. Y.'

_publ_section_title
;
 Ethyl 2,3,5,6-tetramethylbenzoate
;
_journal_issue 3
_journal_name_full 'Acta Crystallographica Section E'
_journal_page_first o662
_journal_page_last o663
_journal_paper_doi 10.1107/S1600536805004319
_journal_volume 61
_journal_year 2005
_chemical_formula_iupac 'C13 H18 O2'
_chemical_formula_moiety 'C13 H18 O2'
_chemical_formula_sum 'C13 H18 O2'
_chemical_formula_weight 206.27
_chemical_name_systematic
;
Ethyl 2,3,5,6-tetramethylbenzoate
;
_space_group_IT_number 14
_symmetry_cell_setting monoclinic
_symmetry_space_group_name_Hall '-P 2ybc'
_symmetry_space_group_name_H-M 'P 1 21/c 1'
_atom_sites_solution_hydrogens geom
_atom_sites_solution_primary direct
_atom_sites_solution_secondary difmap
_audit_creation_method SHELXL-97
_cell_angle_alpha 90.00
_cell_angle_beta 101.725(4)
_cell_angle_gamma 90.00
_cell_formula_units_Z 4
_cell_length_a 18.2230(10)
_cell_length_b 5.5837(4)
_cell_length_c 11.5842(7)
_cell_measurement_reflns_used 2643
_cell_measurement_temperature 110(2)
_cell_measurement_theta_max 27.68
_cell_measurement_theta_min 2.28
_cell_volume 1154.12(13)
_computing_cell_refinement 'APEX2 (Bruker, 2003)'
_computing_data_collection 'APEX2 (Bruker, 2003)'
_computing_data_reduction 'SAINT-Plus (Bruker, 2003)'
_computing_molecular_graphics 'SHELXTL (Sheldrick, 2000)'
_computing_publication_material SHELXTL
_computing_structure_refinement 'SHELXL97 (Sheldrick, 1997)'
_computing_structure_solution 'SHELXS97 (Sheldrick, 1997)'
_diffrn_ambient_temperature 110(2)
_diffrn_measured_fraction_theta_full 0.997
_diffrn_measured_fraction_theta_max 0.997
_diffrn_measurement_device_type 'Bruker APEX2 CCD area-detector'
_diffrn_measurement_method '\f and \w'
_diffrn_radiation_monochromator graphite
_diffrn_radiation_source 'fine-focus sealed tube'
_diffrn_radiation_type MoK\a
_diffrn_radiation_wavelength 0.71073
_diffrn_reflns_av_R_equivalents 0.0349
_diffrn_reflns_av_sigmaI/netI 0.0295
_diffrn_reflns_limit_h_max 22
_diffrn_reflns_limit_h_min -22
_diffrn_reflns_limit_k_max 6
_diffrn_reflns_limit_k_min -6
_diffrn_reflns_limit_l_max 13
_diffrn_reflns_limit_l_min -14
_diffrn_reflns_number 10368
_diffrn_reflns_theta_full 26.37
_diffrn_reflns_theta_max 26.37
_diffrn_reflns_theta_min 2.28
_diffrn_standards_decay_% <1
_diffrn_standards_number 0
_exptl_absorpt_coefficient_mu 0.078
_exptl_absorpt_correction_T_max 0.99
_exptl_absorpt_correction_T_min 0.98
_exptl_absorpt_correction_type multi-scan
_exptl_absorpt_process_details '(SADABS; Sheldrick, 1996)'
_exptl_crystal_colour colorless
_exptl_crystal_density_diffrn 1.187
_exptl_crystal_density_method 'not measured'
_exptl_crystal_description block
_exptl_crystal_F_000 448
_exptl_crystal_size_max .194
_exptl_crystal_size_mid .102
_exptl_crystal_size_min .083
_refine_diff_density_max 0.246
_refine_diff_density_min -0.188
_refine_ls_extinction_method none
_refine_ls_goodness_of_fit_ref 1.020
_refine_ls_hydrogen_treatment constr
_refine_ls_matrix_type full
_refine_ls_number_parameters 141
_refine_ls_number_reflns 2342
_refine_ls_number_restraints 0
_refine_ls_restrained_S_all 1.020
_refine_ls_R_factor_all 0.0567
_refine_ls_R_factor_gt 0.0387
_refine_ls_shift/su_max 0.000
_refine_ls_shift/su_mean 0.000
_refine_ls_structure_factor_coef Fsqd
_refine_ls_weighting_details 'calc w = 1/[\s^2^(Fo^2^)+(0.0492P)^2^+0.3725P] where P = (Fo^2^+2Fc^2^)/3'
_refine_ls_weighting_scheme calc
_refine_ls_wR_factor_gt 0.0961
_refine_ls_wR_factor_ref 0.1076
_reflns_number_gt 1777
_reflns_number_total 2342
_reflns_threshold_expression I>2\s(I)
_cod_data_source_file ac6159.cif
_cod_data_source_block I
_cod_original_sg_symbol_H-M 'P 21/c'
_cod_database_code 2205199
_cod_database_fobs_code 2205199

loop_
_symmetry_equiv_pos_as_xyz
'x, y, z'
'-x, y+1/2, -z+1/2'
'-x, -y, -z'
'x, -y-1/2, z-1/2'

loop_
_atom_site_label
_atom_site_fract_x
_atom_site_fract_y
_atom_site_fract_z
_atom_site_U_iso_or_equiv
_atom_site_adp_type
_atom_site_calc_flag
_atom_site_refinement_flags
_atom_site_occupancy
_atom_site_type_symbol
O1 0.14055(5) 0.32400(18) 0.11429(8) 0.0212(2) Uani d . 1 O
O2 0.12147(5) 0.63794(19) -0.00900(9) 0.0310(3) Uani d . 1 O
C1 0.16329(7) 0.4983(2) 0.05057(11) 0.0194(3) Uani d . 1 C
C2 0.24704(7) 0.4950(2) 0.06158(11) 0.0175(3) Uani d . 1 C
C3 0.27718(7) 0.3287(2) -0.00623(11) 0.0183(3) Uani d . 1 C
C4 0.35490(7) 0.3283(2) 0.00112(11) 0.0190(3) Uani d . 1 C
C5 0.39856(7) 0.4937(2) 0.07480(11) 0.0195(3) Uani d . 1 C
H5 0.4501 0.4939 0.0789 0.023 Uiso calc R 1 H
C6 0.36865(7) 0.6584(2) 0.14242(11) 0.0183(3) Uani d . 1 C
C7 0.29097(7) 0.6599(2) 0.13657(11) 0.0179(3) Uani d . 1 C
C8 0.22805(8) 0.1537(3) -0.08612(12) 0.0234(3) Uani d . 1 C
H8A 0.1765 0.1834 -0.0838 0.035 Uiso calc R 1 H
H8B 0.2411 -0.0067 -0.0600 0.035 Uiso calc R 1 H
H8C 0.2353 0.1732 -0.1654 0.035 Uiso calc R 1 H
C9 0.39110(8) 0.1524(3) -0.06850(13) 0.0253(3) Uani d . 1 C
H9A 0.4445 0.1743 -0.0503 0.038 Uiso calc R 1 H
H9B 0.3727 0.1785 -0.1512 0.038 Uiso calc R 1 H
H9C 0.3792 -0.0078 -0.0484 0.038 Uiso calc R 1 H
C10 0.41932(8) 0.8323(3) 0.22051(12) 0.0239(3) Uani d . 1 C
H10A 0.4703 0.8042 0.2142 0.036 Uiso calc R 1 H
H10B 0.4145 0.8102 0.3008 0.036 Uiso calc R 1 H
H10C 0.4054 0.9932 0.1962 0.036 Uiso calc R 1 H
C11 0.25662(8) 0.8346(3) 0.20938(12) 0.0235(3) Uani d . 1 C
H11A 0.2591 0.9933 0.1786 0.035 Uiso calc R 1 H
H11B 0.2837 0.8296 0.2896 0.035 Uiso calc R 1 H
H11C 0.2052 0.7922 0.2064 0.035 Uiso calc R 1 H
C12 0.05964(7) 0.3028(3) 0.10351(13) 0.0249(3) Uani d . 1 C
H12A 0.0353 0.2871 0.0212 0.030 Uiso calc R 1 H
H12B 0.0401 0.4444 0.1353 0.030 Uiso calc R 1 H
C13 0.04479(8) 0.0854(3) 0.17094(14) 0.0313(4) Uani d . 1 C
H13A 0.0640 -0.0538 0.1385 0.047 Uiso calc R 1 H
H13B -0.0082 0.0679 0.1654 0.047 Uiso calc R 1 H
H13C 0.0691 0.1027 0.2522 0.047 Uiso calc R 1 H

loop_
_atom_site_aniso_label
_atom_site_aniso_U_11
_atom_site_aniso_U_22
_atom_site_aniso_U_33
_atom_site_aniso_U_12
_atom_site_aniso_U_13
_atom_site_aniso_U_23
O1 0.0161(5) 0.0226(6) 0.0245(5) 0.0006(4) 0.0027(4) 0.0045(4)
O2 0.0221(5) 0.0285(6) 0.0401(6) 0.0045(4) 0.0010(4) 0.0136(5)
C1 0.0218(7) 0.0178(7) 0.0180(7) 0.0002(6) 0.0024(5) -0.0014(6)
C2 0.0187(6) 0.0163(7) 0.0169(6) 0.0012(5) 0.0019(5) 0.0047(5)
C3 0.0232(7) 0.0156(7) 0.0155(6) -0.0003(5) 0.0024(5) 0.0039(5)
C4 0.0250(7) 0.0154(7) 0.0175(6) 0.0016(6) 0.0062(5) 0.0042(5)
C5 0.0176(6) 0.0197(8) 0.0213(7) 0.0003(5) 0.0045(5) 0.0058(6)
C6 0.0217(7) 0.0149(7) 0.0172(6) -0.0013(5) 0.0018(5) 0.0048(5)
C7 0.0217(7) 0.0148(7) 0.0168(6) 0.0023(5) 0.0029(5) 0.0031(5)
C8 0.0263(7) 0.0216(8) 0.0217(7) -0.0016(6) 0.0038(6) -0.0030(6)
C9 0.0298(8) 0.0218(8) 0.0266(7) 0.0019(6) 0.0110(6) 0.0000(6)
C10 0.0250(7) 0.0222(8) 0.0235(7) -0.0042(6) 0.0028(6) -0.0003(6)
C11 0.0279(7) 0.0189(8) 0.0236(7) 0.0031(6) 0.0048(6) -0.0012(6)
C12 0.0165(7) 0.0281(9) 0.0300(8) 0.0012(6) 0.0047(5) 0.0018(6)
C13 0.0231(7) 0.0321(9) 0.0388(9) -0.0029(7) 0.0064(6) 0.0048(7)

loop_
_atom_type_symbol
_atom_type_description
_atom_type_scat_dispersion_real
_atom_type_scat_dispersion_imag
_atom_type_scat_source
C C 0.0033 0.0016 'International Tables Vol C Tables 4.2.6.8 and 6.1.1.4'
H H 0.0000 0.0000 'International Tables Vol C Tables 4.2.6.8 and 6.1.1.4'
O O 0.0106 0.0060 'International Tables Vol C Tables 4.2.6.8 and 6.1.1.4'

loop_
_geom_angle_atom_site_label_1
_geom_angle_atom_site_label_2
_geom_angle_atom_site_label_3
_geom_angle
_geom_angle_publ_flag
C1 O1 C12 115.66(10) y
O2 C1 O1 123.81(12) y
O2 C1 C2 124.66(12) y
O1 C1 C2 111.53(11) y
C3 C2 C7 123.00(12) ?
C3 C2 C1 117.88(12) ?
C7 C2 C1 119.11(12) ?
C2 C3 C4 118.32(12) ?
C2 C3 C8 121.50(12) ?
C4 C3 C8 120.17(12) ?
C5 C4 C3 118.73(12) ?
C5 C4 C9 120.21(12) ?
C3 C4 C9 121.06(12) ?
C6 C5 C4 122.96(12) ?
C6 C5 H5 118.5 ?
C4 C5 H5 118.5 ?
C5 C6 C7 118.95(12) ?
C5 C6 C10 120.13(12) ?
C7 C6 C10 120.92(12) ?
C2 C7 C6 118.04(12) ?
C2 C7 C11 121.53(12) ?
C6 C7 C11 120.43(12) ?
C3 C8 H8A 109.5 ?
C3 C8 H8B 109.5 ?
H8A C8 H8B 109.5 ?
C3 C8 H8C 109.5 ?
H8A C8 H8C 109.5 ?
H8B C8 H8C 109.5 ?
C4 C9 H9A 109.5 ?
C4 C9 H9B 109.5 ?
H9A C9 H9B 109.5 ?
C4 C9 H9C 109.5 ?
H9A C9 H9C 109.5 ?
H9B C9 H9C 109.5 ?
C6 C10 H10A 109.5 ?
C6 C10 H10B 109.5 ?
H10A C10 H10B 109.5 ?
C6 C10 H10C 109.5 ?
H10A C10 H10C 109.5 ?
H10B C10 H10C 109.5 ?
C7 C11 H11A 109.5 ?
C7 C11 H11B 109.5 ?
H11A C11 H11B 109.5 ?
C7 C11 H11C 109.5 ?
H11A C11 H11C 109.5 ?
H11B C11 H11C 109.5 ?
O1 C12 C13 107.93(11) ?
O1 C12 H12A 110.1 ?
C13 C12 H12A 110.1 ?
O1 C12 H12B 110.1 ?
C13 C12 H12B 110.1 ?
H12A C12 H12B 108.4 ?
C12 C13 H13A 109.5 ?
C12 C13 H13B 109.5 ?
H13A C13 H13B 109.5 ?
C12 C13 H13C 109.5 ?
H13A C13 H13C 109.5 ?
H13B C13 H13C 109.5 ?

loop_
_geom_bond_atom_site_label_1
_geom_bond_atom_site_label_2
_geom_bond_distance
_geom_bond_publ_flag
O1 C1 1.3369(16) y
O1 C12 1.4591(15) y
O2 C1 1.2048(16) y
C1 C2 1.5055(18) y
C2 C3 1.3986(19) y
C2 C7 1.4001(18) y
C3 C4 1.4015(18) y
C3 C8 1.5087(18) y
C4 C5 1.3921(19) y
C4 C9 1.5056(19) y
C5 C6 1.3894(19) y
C5 H5 0.9300 ?
C6 C7 1.4034(18) y
C6 C10 1.5079(18) y
C7 C11 1.5064(19) y
C8 H8A 0.9600 ?
C8 H8B 0.9600 ?
C8 H8C 0.9600 ?
C9 H9A 0.9600 ?
C9 H9B 0.9600 ?
C9 H9C 0.9600 ?
C10 H10A 0.9600 ?
C10 H10B 0.9600 ?
C10 H10C 0.9600 ?
C11 H11A 0.9600 ?
C11 H11B 0.9600 ?
C11 H11C 0.9600 ?
C12 C13 1.498(2) y
C12 H12A 0.9700 ?
C12 H12B 0.9700 ?
C13 H13A 0.9600 ?
C13 H13B 0.9600 ?
C13 H13C 0.9600 ?

loop_
_geom_torsion_atom_site_label_1
_geom_torsion_atom_site_label_2
_geom_torsion_atom_site_label_3
_geom_torsion_atom_site_label_4
_geom_torsion
_geom_torsion_publ_flag
C3 C2 C1 O1 79.95(15) y

loop_
_cod_related_entry_id
_cod_related_entry_database
_cod_related_entry_code
1 ChemSpider 310450
